data_4306366
loop_
_publ_author_name
'Patrick L. Feng'
'Changhyun Koo'
'John J. Henderson'
'Motohiro Nakano'
'Stephen Hill'
'Enrique del Barco'
'David N. Hendrickson'

_publ_contact_author_address
;
Department of Chemistry and Biochemistry
University of California-San Diego
La Jolla, CA 92093
USA
;
_publ_contact_author_email dhendrickson@ucsd.edu
_publ_contact_author_name 'David N. Hendrickson'
_publ_section_title
;
Single-Molecule-Magnet Behavior and Spin Changes Affected by Crystal
Packing Effects
;
_journal_name_full 'Inorganic Chemistry'
_journal_page_first 8610
_journal_page_last 8612
_journal_paper_doi 10.1021/ic801208z
_journal_volume 47
_journal_year 2008
_chemical_formula_moiety 'C21 H12 Cl2 Mn3 N21 O7 Zn2, 3(C8 H20 N)'
_chemical_formula_sum 'C45 H72 Cl2 Mn3 N24 O7 Zn2'
_chemical_formula_weight 1427.77
_space_group_IT_number 161
_symmetry_cell_setting trigonal
_symmetry_space_group_name_Hall 'R 3 -2"c'
_symmetry_space_group_name_H-M 'R 3 c :H'
_atom_sites_solution_hydrogens geom
_atom_sites_solution_primary direct
_atom_sites_solution_secondary difmap
_cell_angle_alpha 90.00
_cell_angle_beta 90.00
_cell_angle_gamma 120.00
_cell_formula_units_Z 6
_cell_length_a 13.4536(8)
_cell_length_b 13.4536(8)
_cell_length_c 60.451(7)
_cell_measurement_reflns_used 3836
_cell_measurement_temperature 100(2)
_cell_measurement_theta_max 25.50
_cell_measurement_theta_min 1.87
_cell_volume 9475.7(14)
_computing_cell_refinement 'Bruker SMART'
_computing_data_collection 'Bruker SMART'
_computing_data_reduction 'Bruker SAINT'
_computing_molecular_graphics ORTEP32
_computing_publication_material WINGX
_computing_structure_refinement 'SHELXL-97 (Sheldrick, 1997)'
_computing_structure_solution 'SHELXL-97 (Sheldrick, 1997)'
_diffrn_ambient_temperature 100(2)
_diffrn_measured_fraction_theta_full 0.999
_diffrn_measured_fraction_theta_max 0.999
_diffrn_measurement_device_type 'CCD area detector'
_diffrn_measurement_method 'phi and omega scans'
_diffrn_radiation_monochromator graphite
_diffrn_radiation_source 'fine-focus sealed tube'
_diffrn_radiation_type MoK\a
_diffrn_radiation_wavelength 0.71073
_diffrn_reflns_av_R_equivalents 0.0493
_diffrn_reflns_av_sigmaI/netI 0.0456
_diffrn_reflns_limit_h_max 13
_diffrn_reflns_limit_h_min -16
_diffrn_reflns_limit_k_max 11
_diffrn_reflns_limit_k_min -16
_diffrn_reflns_limit_l_max 70
_diffrn_reflns_limit_l_min -72
_diffrn_reflns_number 18864
_diffrn_reflns_theta_full 25.50
_diffrn_reflns_theta_max 25.50
_diffrn_reflns_theta_min 1.87
_exptl_absorpt_coefficient_mu 1.595
_exptl_absorpt_correction_T_max 0.759
_exptl_absorpt_correction_T_min 0.752
_exptl_absorpt_correction_type multi-scan
_exptl_absorpt_process_details SADABS
_exptl_crystal_colour green
_exptl_crystal_density_diffrn 1.504
_exptl_crystal_density_method 'not measured'
_exptl_crystal_description pyramid
_exptl_crystal_F_000 4770
_exptl_crystal_size_max 0.2
_exptl_crystal_size_mid 0.2
_exptl_crystal_size_min 0.2
_refine_diff_density_max 0.563
_refine_diff_density_min -0.272
_refine_diff_density_rms 0.054
_refine_ls_abs_structure_details 'Flack H D (1983), Acta Cryst. A39, 876-881'
_refine_ls_abs_structure_Flack 0.017(14)
_refine_ls_extinction_method none
_refine_ls_goodness_of_fit_ref 1.023
_refine_ls_hydrogen_treatment constr
_refine_ls_matrix_type full
_refine_ls_number_parameters 254
_refine_ls_number_reflns 3836
_refine_ls_number_restraints 1
_refine_ls_restrained_S_all 1.023
_refine_ls_R_factor_all 0.0446
_refine_ls_R_factor_gt 0.0332
_refine_ls_shift/su_max 0.019
_refine_ls_shift/su_mean 0.003
_refine_ls_structure_factor_coef Fsqd
_refine_ls_weighting_details 'calc w=1/[\s^2^(Fo^2^)+(0.0371P)^2^+0.1203P] where P=(Fo^2^+2Fc^2^)/3'
_refine_ls_weighting_scheme calc
_refine_ls_wR_factor_gt 0.0701
_refine_ls_wR_factor_ref 0.0762
_reflns_number_gt 3287
_reflns_number_total 3836
_reflns_threshold_expression >2sigma(I)
_cod_data_source_file ic801208z_si_002_1.cif
_cod_data_source_block 1
_cod_depositor_comments
;
The following automatic conversions were performed:
'_symmetry_cell_setting' value 'Trigonal' changed to 'trigonal' according
to '/home/saulius/struct/CIF-dictionaries/cif_core.dic' dictionary named
'cif_core.dic' version 2.4.1 from 2010-06-29.

Automatic conversion script
Id: cif_fix_enum 1527 2010-12-29 10:47:43Z saulius 
;
_cod_original_sg_symbol_H-M 'R 3 c'
_cod_database_code 4306366

loop_
_symmetry_equiv_pos_as_xyz
'x, y, z'
'-y, x-y, z'
'-x+y, -x, z'
'-y, -x, z+1/2'
'-x+y, y, z+1/2'
'x, x-y, z+1/2'
'x+2/3, y+1/3, z+1/3'
'-y+2/3, x-y+1/3, z+1/3'
'-x+y+2/3, -x+1/3, z+1/3'
'-y+2/3, -x+1/3, z+5/6'
'-x+y+2/3, y+1/3, z+5/6'
'x+2/3, x-y+1/3, z+5/6'
'x+1/3, y+2/3, z+2/3'
'-y+1/3, x-y+2/3, z+2/3'
'-x+y+1/3, -x+2/3, z+2/3'
'-y+1/3, -x+2/3, z+7/6'
'-x+y+1/3, y+2/3, z+7/6'
'x+1/3, x-y+2/3, z+7/6'

loop_
_atom_site_label
_atom_site_type_symbol
_atom_site_fract_x
_atom_site_fract_y
_atom_site_fract_z
_atom_site_U_iso_or_equiv
_atom_site_adp_type
_atom_site_occupancy
_atom_site_symmetry_multiplicity
_atom_site_calc_flag
_atom_site_refinement_flags
_atom_site_disorder_assembly
_atom_site_disorder_group
N8 N 0.9890(3) 0.6001(3) 0.09768(6) 0.0377(8) Uani 1 1 d . . .
C5 C 0.6531(4) 0.5241(3) 0.01070(7) 0.0417(10) Uani 1 1 d . . .
H5 H 0.6950 0.4904 0.0059 0.050 Uiso 1 1 calc R . .
C4 C 0.5383(4) 0.4740(4) 0.00504(8) 0.0499(12) Uani 1 1 d . . .
H4 H 0.5039 0.4083 -0.0037 0.060 Uiso 1 1 calc R . .
C14 C 1.0199(4) 0.7191(3) 0.10620(8) 0.0467(11) Uani 1 1 d . . .
H14A H 1.0463 0.7719 0.0938 0.056 Uiso 1 1 calc R . .
H14B H 0.9506 0.7154 0.1118 0.056 Uiso 1 1 calc R . .
C12 C 1.0945(4) 0.5999(4) 0.08871(8) 0.0489(12) Uani 1 1 d . . .
H12A H 1.1458 0.6118 0.1010 0.059 Uiso 1 1 calc R . .
H12B H 1.0705 0.5245 0.0826 0.059 Uiso 1 1 calc R . .
C2 C 0.5275(4) 0.6230(4) 0.02502(8) 0.0465(11) Uani 1 1 d . . .
H2 H 0.4841 0.6552 0.0298 0.056 Uiso 1 1 calc R . .
C11 C 0.8587(4) 0.4555(4) 0.06853(8) 0.0541(13) Uani 1 1 d . . .
H11A H 0.9228 0.4511 0.0627 0.081 Uiso 1 1 calc R . .
H11B H 0.8072 0.4464 0.0567 0.081 Uiso 1 1 calc R . .
H11C H 0.8191 0.3957 0.0792 0.081 Uiso 1 1 calc R . .
C13 C 1.1613(4) 0.6886(4) 0.07110(8) 0.0573(14) Uani 1 1 d . . .
H13A H 1.1111 0.6797 0.0590 0.086 Uiso 1 1 calc R . .
H13B H 1.2229 0.6783 0.0658 0.086 Uiso 1 1 calc R . .
H13C H 1.1922 0.7641 0.0773 0.086 Uiso 1 1 calc R . .
C8 C 0.9423(5) 0.5130(4) 0.11619(8) 0.0570(13) Uani 1 1 d . . .
H8A H 1.0003 0.5371 0.1276 0.068 Uiso 1 1 calc R . .
H8B H 0.9292 0.4400 0.1105 0.068 Uiso 1 1 calc R . .
C3 C 0.4758(4) 0.5228(4) 0.01246(8) 0.0510(12) Uani 1 1 d . . .
H3 H 0.3982 0.4884 0.0091 0.061 Uiso 1 1 calc R . .
C15 C 1.1091(4) 0.7674(4) 0.12385(9) 0.0617(14) Uani 1 1 d . . .
H15A H 1.0856 0.7149 0.1361 0.093 Uiso 1 1 calc R . .
H15B H 1.1186 0.8395 0.1288 0.093 Uiso 1 1 calc R . .
H15C H 1.1805 0.7788 0.1181 0.093 Uiso 1 1 calc R . .
C9 C 0.8321(6) 0.4948(5) 0.12658(10) 0.087(2) Uani 1 1 d . . .
H9A H 0.8447 0.5655 0.1330 0.130 Uiso 1 1 calc R . .
H9B H 0.8081 0.4373 0.1379 0.130 Uiso 1 1 calc R . .
H9C H 0.7735 0.4701 0.1155 0.130 Uiso 1 1 calc R . .
Zn1 Zn 1.0000 1.0000 0.094527(13) 0.02991(19) Uani 1 3 d S . .
Zn2 Zn 1.0000 1.0000 -0.007378(12) 0.02925(19) Uani 1 3 d S . .
Mn1 Mn 0.84217(5) 0.88809(5) 0.043118(10) 0.02977(14) Uani 1 1 d . . .
Cl1 Cl 1.0000 1.0000 0.13148(3) 0.0519(6) Uani 1 3 d S . .
Cl2 Cl 1.0000 1.0000 -0.04439(3) 0.0409(5) Uani 1 3 d S . .
N1 N 0.8552(3) 0.8705(3) 0.08132(5) 0.0341(8) Uani 1 1 d . . .
O1 O 1.0000 1.0000 0.04342(10) 0.0285(8) Uani 1 3 d S . .
O2 O 0.9976(2) 0.7942(2) 0.04557(5) 0.0333(6) Uani 1 1 d . . .
N2 N 0.7936(3) 0.7779(3) 0.08932(5) 0.0355(8) Uani 1 1 d . . .
O3 O 0.6890(2) 0.7701(2) 0.04330(5) 0.0375(7) Uani 1 1 d . . .
N5 N 0.7675(3) 0.9273(3) -0.00217(6) 0.0467(9) Uani 1 1 d . . .
C1 C 0.6439(3) 0.6755(3) 0.03048(7) 0.0335(9) Uani 1 1 d . . .
N7 N 0.8890(3) 0.7701(3) 0.03873(5) 0.0324(7) Uani 1 1 d . . .
N4 N 0.8400(3) 0.9088(3) 0.00482(6) 0.0355(8) Uani 1 1 d . . .
C6 C 0.7083(3) 0.6249(3) 0.02357(6) 0.0328(9) Uani 1 1 d . . .
C10 C 0.9011(4) 0.5709(4) 0.07941(7) 0.0422(10) Uani 1 1 d . . .
H10A H 0.8356 0.5732 0.0855 0.051 Uiso 1 1 calc R . .
H10B H 0.9346 0.6299 0.0681 0.051 Uiso 1 1 calc R . .
N6 N 0.6964(4) 0.9447(5) -0.00859(7) 0.0779(16) Uani 1 1 d . . .
C7 C 0.8271(3) 0.6699(3) 0.02961(7) 0.0344(9) Uani 1 1 d . . .
N3 N 0.7297(3) 0.6881(3) 0.09603(7) 0.0585(11) Uani 1 1 d . . .

loop_
_atom_site_aniso_label
_atom_site_aniso_U_11
_atom_site_aniso_U_22
_atom_site_aniso_U_33
_atom_site_aniso_U_23
_atom_site_aniso_U_13
_atom_site_aniso_U_12
N8 0.045(2) 0.0320(18) 0.040(2) 0.0057(16) 0.0001(16) 0.0221(17)
C5 0.041(3) 0.035(2) 0.044(3) 0.003(2) 0.002(2) 0.016(2)
C4 0.054(3) 0.035(2) 0.047(3) -0.009(2) -0.010(2) 0.012(2)
C14 0.056(3) 0.037(2) 0.056(3) 0.001(2) 0.000(2) 0.030(2)
C12 0.044(3) 0.053(3) 0.060(3) -0.003(2) -0.007(2) 0.031(2)
C2 0.034(2) 0.036(2) 0.059(3) -0.003(2) -0.003(2) 0.010(2)
C11 0.054(3) 0.049(3) 0.058(3) -0.010(2) -0.008(2) 0.024(2)
C13 0.041(3) 0.053(3) 0.074(4) 0.002(3) 0.010(2) 0.021(2)
C8 0.080(4) 0.041(3) 0.047(3) 0.010(2) 0.000(3) 0.028(3)
C3 0.043(3) 0.044(3) 0.054(3) -0.003(2) -0.016(2) 0.013(2)
C15 0.081(4) 0.049(3) 0.059(3) -0.015(3) -0.011(3) 0.036(3)
C9 0.122(6) 0.062(4) 0.067(4) 0.016(3) 0.044(4) 0.040(3)
Zn1 0.0279(3) 0.0279(3) 0.0340(5) 0.000 0.000 0.01393(13)
Zn2 0.0264(3) 0.0264(3) 0.0349(5) 0.000 0.000 0.01322(13)
Mn1 0.0242(3) 0.0253(3) 0.0381(3) -0.0017(3) 0.0016(3) 0.0110(2)
Cl1 0.0620(9) 0.0620(9) 0.0317(13) 0.000 0.000 0.0310(5)
Cl2 0.0435(7) 0.0435(7) 0.0356(12) 0.000 0.000 0.0218(4)
N1 0.0297(19) 0.033(2) 0.033(2) 0.0016(16) -0.0015(15) 0.0108(17)
O1 0.0276(12) 0.0276(12) 0.030(2) 0.000 0.000 0.0138(6)
O2 0.0320(13) 0.0285(14) 0.0426(16) 0.0049(13) -0.0013(12) 0.0175(13)
N2 0.0307(19) 0.042(2) 0.036(2) -0.0012(16) 0.0010(15) 0.0195(18)
O3 0.0267(14) 0.0304(15) 0.0517(19) -0.0093(14) 0.0007(13) 0.0113(12)
N5 0.040(2) 0.061(3) 0.034(2) -0.0128(19) 0.0016(18) 0.021(2)
C1 0.031(2) 0.026(2) 0.036(2) 0.0030(17) 0.0023(18) 0.0090(18)
N7 0.0268(17) 0.0392(19) 0.0305(19) 0.0077(15) 0.0024(14) 0.0161(15)
N4 0.0256(18) 0.038(2) 0.045(2) -0.0003(16) 0.0027(15) 0.0170(16)
C6 0.032(2) 0.025(2) 0.036(2) -0.0011(17) 0.0004(18) 0.0099(17)
C10 0.036(2) 0.044(3) 0.043(3) 0.009(2) -0.0005(19) 0.018(2)
N6 0.057(3) 0.149(5) 0.058(3) -0.019(3) -0.014(2) 0.075(3)
C7 0.035(2) 0.023(2) 0.040(2) 0.0010(17) 0.0011(18) 0.0108(18)
N3 0.050(2) 0.041(2) 0.069(3) 0.013(2) 0.013(2) 0.012(2)

loop_
_atom_type_symbol
_atom_type_description
_atom_type_scat_dispersion_real
_atom_type_scat_dispersion_imag
_atom_type_scat_source
C C 0.0033 0.0016 'International Tables Vol C Tables 4.2.6.8 and 6.1.1.4'
H H 0.0000 0.0000 'International Tables Vol C Tables 4.2.6.8 and 6.1.1.4'
N N 0.0061 0.0033 'International Tables Vol C Tables 4.2.6.8 and 6.1.1.4'
O O 0.0106 0.0060 'International Tables Vol C Tables 4.2.6.8 and 6.1.1.4'
Mn Mn 0.3368 0.7283 'International Tables Vol C Tables 4.2.6.8 and 6.1.1.4'
Zn Zn 0.2839 1.4301 'International Tables Vol C Tables 4.2.6.8 and 6.1.1.4'
Cl Cl 0.1484 0.1585 'International Tables Vol C Tables 4.2.6.8 and 6.1.1.4'

loop_
_geom_angle_atom_site_label_1
_geom_angle_atom_site_label_2
_geom_angle_atom_site_label_3
_geom_angle
_geom_angle_site_symmetry_1
_geom_angle_site_symmetry_3
_geom_angle_publ_flag
C8 N8 C10 111.7(3) . . ?
C8 N8 C12 106.7(3) . . ?
C10 N8 C12 110.3(3) . . ?
C8 N8 C14 110.6(3) . . ?
C10 N8 C14 106.6(3) . . ?
C12 N8 C14 110.9(3) . . ?
C4 C5 C6 121.9(4) . . ?
C3 C4 C5 119.1(4) . . ?
C15 C14 N8 115.9(4) . . ?
C13 C12 N8 115.8(4) . . ?
C3 C2 C1 120.6(4) . . ?
N8 C8 C9 115.2(4) . . ?
C4 C3 C2 120.8(4) . . ?
N1 Zn1 N1 105.40(11) . 3_675 ?
N1 Zn1 N1 105.40(11) . 2_765 ?
N1 Zn1 N1 105.40(11) 3_675 2_765 ?
N1 Zn1 Cl1 113.29(10) . . ?
N1 Zn1 Cl1 113.29(10) 3_675 . ?
N1 Zn1 Cl1 113.29(10) 2_765 . ?
N4 Zn2 N4 107.35(11) 3_675 2_765 ?
N4 Zn2 N4 107.35(11) 3_675 . ?
N4 Zn2 N4 107.35(11) 2_765 . ?
N4 Zn2 Cl2 111.52(11) 3_675 . ?
N4 Zn2 Cl2 111.52(11) 2_765 . ?
N4 Zn2 Cl2 111.52(11) . . ?
O3 Mn1 O1 176.14(10) . . ?
O3 Mn1 O2 91.23(10) . 3_675 ?
O1 Mn1 O2 92.44(8) . 3_675 ?
O3 Mn1 N7 88.73(12) . . ?
O1 Mn1 N7 87.67(10) . . ?
O2 Mn1 N7 176.78(13) 3_675 . ?
O3 Mn1 N4 91.87(12) . . ?
O1 Mn1 N4 89.48(19) . . ?
O2 Mn1 N4 87.29(12) 3_675 . ?
N7 Mn1 N4 89.49(12) . . ?
O3 Mn1 N1 90.85(12) . . ?
O1 Mn1 N1 87.7(2) . . ?
O2 Mn1 N1 94.30(12) 3_675 . ?
N7 Mn1 N1 88.92(13) . . ?
N4 Mn1 N1 176.82(11) . . ?
N2 N1 Zn1 127.2(3) . . ?
N2 N1 Mn1 117.1(3) . . ?
Zn1 N1 Mn1 113.08(15) . . ?
Mn1 O1 Mn1 119.990(9) . 3_675 ?
Mn1 O1 Mn1 119.990(9) . 2_765 ?
Mn1 O1 Mn1 119.990(9) 3_675 2_765 ?
N7 O2 Mn1 113.4(2) . 2_765 ?
N3 N2 N1 175.9(4) . . ?
C1 O3 Mn1 125.7(2) . . ?
N6 N5 N4 178.8(5) . . ?
O3 C1 C2 118.4(4) . . ?
O3 C1 C6 122.2(3) . . ?
C2 C1 C6 119.4(4) . . ?
C7 N7 O2 114.9(3) . . ?
C7 N7 Mn1 125.9(3) . . ?
O2 N7 Mn1 119.1(2) . . ?
N5 N4 Zn2 118.5(3) . . ?
N5 N4 Mn1 115.8(3) . . ?
Zn2 N4 Mn1 111.28(15) . . ?
C5 C6 C1 118.2(4) . . ?
C5 C6 C7 118.9(4) . . ?
C1 C6 C7 122.8(3) . . ?
C11 C10 N8 115.3(4) . . ?
N7 C7 C6 122.9(4) . . ?

loop_
_geom_bond_atom_site_label_1
_geom_bond_atom_site_label_2
_geom_bond_distance
_geom_bond_site_symmetry_2
_geom_bond_publ_flag
N8 C8 1.512(5) . ?
N8 C10 1.519(5) . ?
N8 C12 1.521(5) . ?
N8 C14 1.528(5) . ?
C5 C4 1.384(6) . ?
C5 C6 1.410(5) . ?
C4 C3 1.374(7) . ?
C14 C15 1.490(7) . ?
C12 C13 1.514(6) . ?
C2 C3 1.392(6) . ?
C2 C1 1.398(5) . ?
C11 C10 1.511(6) . ?
C8 C9 1.514(8) . ?
Zn1 N1 2.019(3) . ?
Zn1 N1 2.019(3) 3_675 ?
Zn1 N1 2.019(3) 2_765 ?
Zn1 Cl1 2.234(2) . ?
Zn2 N4 2.011(3) 3_675 ?
Zn2 N4 2.011(3) 2_765 ?
Zn2 N4 2.011(3) . ?
Zn2 Cl2 2.238(2) . ?
Mn1 O3 1.870(2) . ?
Mn1 O1 1.8918(6) . ?
Mn1 O2 1.925(3) 3_675 ?
Mn1 N7 1.997(3) . ?
Mn1 N4 2.334(4) . ?
Mn1 N1 2.337(3) . ?
N1 N2 1.200(5) . ?
O1 Mn1 1.8918(6) 3_675 ?
O1 Mn1 1.8918(6) 2_765 ?
O2 N7 1.392(4) . ?
O2 Mn1 1.925(3) 2_765 ?
N2 N3 1.151(5) . ?
O3 C1 1.348(4) . ?
N5 N6 1.159(5) . ?
N5 N4 1.197(5) . ?
C1 C6 1.408(5) . ?
N7 C7 1.301(5) . ?
C6 C7 1.444(5) . ?
